data_7048687
loop_
_publ_author_name
'Itabashi, Takayuki'
'Mori, Okki'
'Arashiba, Kazuya'
'Eizawa, Aya'
'Nakajima, Kazunari'
'Nishibayashi, Yoshiaki'

_publ_section_title
;
 Effect of substituents on molybdenum triiodide complexes bearing PNP-type
 pincer ligands toward catalytic nitrogen fixation
;
_journal_name_full 'Dalton Transactions'
_journal_paper_doi 10.1039/C8DT04975K
_journal_year 2019
_chemical_formula_moiety 'C29 H47 I Mo N2 P2'
_chemical_formula_sum 'C29 H47 I Mo N2 P2'
_chemical_formula_weight 708.50
_space_group_crystal_system monoclinic
_space_group_IT_number 15
_space_group_name_Hall '-C 2yc'
_space_group_name_H-M_alt 'C 1 2/c 1'
_symmetry_space_group_name_Hall '-C 2yc'
_symmetry_space_group_name_H-M 'C 1 2/c 1'
_atom_sites_solution_hydrogens geom
_atom_sites_solution_primary direct
_atom_sites_solution_secondary difmap
_audit_update_record
;
2018-12-14 deposited with the CCDC.
2019-01-21 downloaded from the CCDC.
;
_cell_angle_alpha 90.0000
_cell_angle_beta 114.643(8)
_cell_angle_gamma 90.0000
_cell_formula_units_Z 8
_cell_length_a 19.962(2)
_cell_length_b 18.924(2)
_cell_length_c 18.744(2)
_cell_measurement_reflns_used 13294
_cell_measurement_temperature 181
_cell_measurement_theta_max 27.58
_cell_measurement_theta_min 2.06
_cell_volume 6435.9(12)
_computing_cell_refinement 'RAPID AUTO'
_computing_data_collection 'RAPID AUTO (Rigaku, ????)'
_computing_data_reduction 'RAPID AUTO'
_computing_molecular_graphics 'CrystalStructure 4.3'
_computing_publication_material 'CrystalStructure 4.3 (Rigaku, 2018)'
_computing_structure_refinement 'SHELXL Version 2016/6 (Sheldrick, 2008)'
_computing_structure_solution 'SIR92 (Altomare, et al., 1994)'
_diffrn_ambient_temperature 181
_diffrn_detector_area_resol_mean 10.000
_diffrn_measured_fraction_theta_full 0.930
_diffrn_measured_fraction_theta_max 0.935
_diffrn_measurement_device_type 'Rigaku R-AXIS RAPID'
_diffrn_measurement_method \w
_diffrn_radiation_type 'Mo K\a'
_diffrn_radiation_wavelength 0.71075
_diffrn_reflns_av_R_equivalents 0.0989
_diffrn_reflns_av_unetI/netI 0.0829
_diffrn_reflns_Laue_measured_fraction_full 0.930
_diffrn_reflns_Laue_measured_fraction_max 0.935
_diffrn_reflns_limit_h_max 25
_diffrn_reflns_limit_h_min -25
_diffrn_reflns_limit_k_max 24
_diffrn_reflns_limit_k_min -20
_diffrn_reflns_limit_l_max 24
_diffrn_reflns_limit_l_min -24
_diffrn_reflns_number 27943
_diffrn_reflns_point_group_measured_fraction_full 0.930
_diffrn_reflns_point_group_measured_fraction_max 0.935
_diffrn_reflns_theta_full 25.242
_diffrn_reflns_theta_max 27.478
_diffrn_reflns_theta_min 2.462
_diffrn_standards_number 0
_exptl_absorpt_coefficient_mu 1.485
_exptl_absorpt_correction_T_max 0.862
_exptl_absorpt_correction_T_min 0.395
_exptl_absorpt_correction_type multi-scan
_exptl_absorpt_process_details 'ABSCOR (Rigaku, 1995)'
_exptl_crystal_colour brown
_exptl_crystal_density_diffrn 1.462
_exptl_crystal_density_method 'not measured'
_exptl_crystal_description block
_exptl_crystal_F_000 2880.00
_exptl_crystal_size_max 0.150
_exptl_crystal_size_mid 0.100
_exptl_crystal_size_min 0.100
_refine_diff_density_max 2.38
_refine_diff_density_min -1.35
_refine_ls_extinction_method none
_refine_ls_goodness_of_fit_ref 1.000
_refine_ls_hydrogen_treatment constr
_refine_ls_number_parameters 313
_refine_ls_number_reflns 6907
_refine_ls_number_restraints 0
_refine_ls_R_factor_all 0.1882
_refine_ls_R_factor_gt 0.1377
_refine_ls_shift/su_max 0.000
_refine_ls_structure_factor_coef Fsqd
_refine_ls_weighting_details 'w = 1/[\s^2^(Fo^2^)+367.0000P] where P=(Fo^2^+2Fc^2^)/3'
_refine_ls_weighting_scheme calc
_refine_ls_wR_factor_gt 0.2181
_refine_ls_wR_factor_ref 0.2443
_reflns_Friedel_coverage 0.000
_reflns_number_gt 4830
_reflns_number_total 6907
_reflns_threshold_expression F^2^>2.0\s(F^2^)
_cod_data_source_file c8dt04975k2.cif
_cod_data_source_block 3e
_cod_original_cell_volume 6435.9(13)
_cod_database_code 7048687

loop_
_space_group_symop_operation_xyz
'x, y, z'
'-x, y, -z+1/2'
'x+1/2, y+1/2, z'
'-x+1/2, y+1/2, -z+1/2'
'-x, -y, -z'
'x, -y, z-1/2'
'-x+1/2, -y+1/2, -z'
'x+1/2, -y+1/2, z-1/2'

loop_
_atom_site_label
_atom_site_type_symbol
_atom_site_fract_x
_atom_site_fract_y
_atom_site_fract_z
_atom_site_U_iso_or_equiv
_atom_site_adp_type
_atom_site_occupancy
_atom_site_site_symmetry_order
_atom_site_calc_flag
_atom_site_refinement_flags_posn
_atom_site_refinement_flags_adp
_atom_site_refinement_flags_occupancy
I1 I 0.19692(6) 0.02105(7) 0.73824(6) 0.0680(4) Uani 1 1 d . . .
Mo1 Mo 0.29069(7) 0.02942(6) 0.90125(7) 0.0482(3) Uani 1 1 d . . .
P1 P 0.3739(2) 0.1240(2) 0.8945(2) 0.0449(8) Uani 1 1 d . . .
P2 P 0.2000(2) -0.0221(2) 0.9475(2) 0.0508(9) Uani 1 1 d . . .
N1 N 0.3322(7) 0.0750(6) 1.0235(6) 0.050(3) Uani 1 1 d . . .
N2 N 0.3493(7) -0.0380(7) 0.9170(7) 0.063(3) Uani 1 1 d . . .
C1 C 0.4323(7) 0.1271(8) 1.0006(7) 0.049(3) Uani 1 1 d . . .
H1A H 0.468733 0.088231 1.014143 0.059 Uiso 1 1 calc R U .
H1B H 0.459869 0.172176 1.012956 0.059 Uiso 1 1 calc R U .
C2 C 0.3911(7) 0.1208(8) 1.0512(7) 0.043(3) Uani 1 1 d . . .
C3 C 0.4113(7) 0.1553(8) 1.1196(7) 0.049(3) Uani 1 1 d . . .
H3 H 0.450465 0.188518 1.135371 0.059 Uiso 1 1 calc R U .
C4 C 0.3738(8) 0.1420(7) 1.1688(7) 0.049(4) Uani 1 1 d . . .
C5 C 0.3172(8) 0.0956(7) 1.1401(8) 0.048(3) Uani 1 1 d . . .
H5 H 0.288361 0.087760 1.168879 0.057 Uiso 1 1 calc R U .
C6 C 0.2998(11) 0.0596(10) 1.0717(9) 0.077(6) Uani 1 1 d . . .
C7A C 0.2095(15) 0.0301(15) 1.0330(15) 0.050(6) Uiso 0.5 1 d . . P
C7B C 0.2696(13) -0.0136(13) 1.0567(13) 0.038(5) Uiso 0.5 1 d . . P
C8 C 0.3914(6) 0.1848(7) 1.2416(7) 0.036(3) Uani 1 1 d . . .
C9 C 0.4140(7) 0.2517(7) 1.2448(8) 0.047(3) Uani 1 1 d . . .
H9 H 0.422305 0.270536 1.202226 0.057 Uiso 1 1 calc R U .
C10 C 0.4260(8) 0.2952(8) 1.3111(9) 0.056(4) Uani 1 1 d . . .
H10 H 0.441085 0.343044 1.312813 0.067 Uiso 1 1 calc R U .
C11 C 0.4150(7) 0.2657(9) 1.3724(8) 0.053(4) Uani 1 1 d . . .
H11 H 0.421236 0.294067 1.416601 0.064 Uiso 1 1 calc R U .
C12 C 0.3948(7) 0.1952(9) 1.3711(8) 0.050(4) Uani 1 1 d . . .
H12 H 0.391074 0.174021 1.415284 0.060 Uiso 1 1 calc R U .
C13 C 0.3803(7) 0.1568(7) 1.3033(7) 0.045(3) Uani 1 1 d . . .
H13 H 0.362249 0.109912 1.299484 0.054 Uiso 1 1 calc R U .
C14 C 0.3336(10) 0.2125(8) 0.8688(11) 0.073(5) Uani 1 1 d . . .
C15 C 0.2726(10) 0.2138(9) 0.8984(11) 0.087(6) Uani 1 1 d . . .
H15A H 0.251587 0.261387 0.891929 0.104 Uiso 1 1 calc R U .
H15B H 0.293343 0.200656 0.954019 0.104 Uiso 1 1 calc R U .
H15C H 0.233881 0.180071 0.868076 0.104 Uiso 1 1 calc R U .
C16 C 0.2965(11) 0.2247(11) 0.7823(13) 0.108(8) Uani 1 1 d . . .
H16A H 0.333771 0.235042 0.762421 0.129 Uiso 1 1 calc R U .
H16B H 0.262610 0.264787 0.771350 0.129 Uiso 1 1 calc R U .
H16C H 0.268944 0.182305 0.756361 0.129 Uiso 1 1 calc R U .
C17 C 0.3822(12) 0.2764(11) 0.9100(16) 0.130(10) Uani 1 1 d . . .
H17A H 0.355089 0.320172 0.888605 0.156 Uiso 1 1 calc R U .
H17B H 0.427221 0.275555 0.901017 0.156 Uiso 1 1 calc R U .
H17C H 0.395354 0.273998 0.966463 0.156 Uiso 1 1 calc R U .
C18 C 0.4427(9) 0.1050(10) 0.8514(9) 0.066(4) Uani 1 1 d . . .
C19 C 0.4882(8) 0.0430(9) 0.8893(9) 0.066(5) Uani 1 1 d . . .
H19A H 0.526615 0.056783 0.940400 0.080 Uiso 1 1 calc R U .
H19B H 0.511236 0.024675 0.856000 0.080 Uiso 1 1 calc R U .
H19C H 0.457112 0.006277 0.896770 0.080 Uiso 1 1 calc R U .
C20 C 0.3990(10) 0.0860(10) 0.7654(8) 0.076(5) Uani 1 1 d . . .
H20A H 0.359007 0.053576 0.760344 0.091 Uiso 1 1 calc R U .
H20B H 0.431685 0.063147 0.745219 0.091 Uiso 1 1 calc R U .
H20C H 0.378222 0.129034 0.735121 0.091 Uiso 1 1 calc R U .
C21 C 0.4964(10) 0.1667(10) 0.8646(12) 0.087(6) Uani 1 1 d . . .
H21A H 0.534687 0.153016 0.847458 0.105 Uiso 1 1 calc R U .
H21B H 0.519296 0.178812 0.920557 0.105 Uiso 1 1 calc R U .
H21C H 0.469538 0.207828 0.834339 0.105 Uiso 1 1 calc R U .
C22A C 0.0908(18) -0.0210(18) 0.8933(19) 0.060(8) Uiso 0.5 1 d . . P
C22B C 0.1261(15) 0.0288(16) 0.9394(16) 0.053(7) Uiso 0.5 1 d . . P
C23A C 0.0725(16) 0.0539(17) 0.8496(17) 0.052(7) Uiso 0.5 1 d . . P
C23B C 0.064(2) 0.013(3) 0.859(2) 0.085(11) Uiso 0.5 1 d . . P
C24A C 0.0480(16) -0.0217(16) 0.9454(17) 0.057(7) Uiso 0.5 1 d . . P
C24B C 0.142(2) 0.113(2) 0.931(2) 0.095(12) Uiso 0.5 1 d . . P
C25A C 0.062(2) -0.073(2) 0.828(2) 0.080(10) Uiso 0.5 1 d . . P
C25B C 0.0982(18) 0.0226(18) 1.0030(19) 0.069(8) Uiso 0.5 1 d . . P
C26A C 0.2193(17) -0.1142(16) 0.9849(19) 0.055(7) Uiso 0.5 1 d . . P
C26B C 0.1905(17) -0.1181(16) 0.9400(19) 0.053(7) Uiso 0.5 1 d . . P
C27A C 0.1430(18) -0.1533(17) 0.9844(19) 0.056(8) Uiso 0.5 1 d . . P
C27B C 0.1712(15) -0.1499(14) 1.0211(17) 0.042(6) Uiso 0.5 1 d . . P
C28A C 0.3010(18) -0.1081(18) 1.0498(19) 0.067(9) Uiso 0.5 1 d . . P
C28B C 0.163(2) -0.139(2) 0.859(2) 0.093(12) Uiso 0.5 1 d . . P
C29A C 0.2286(16) -0.1635(15) 0.9230(16) 0.047(6) Uiso 0.5 1 d . . P
C29B C 0.268(3) -0.164(3) 0.977(3) 0.106(14) Uiso 0.5 1 d . . P

loop_
_atom_site_aniso_label
_atom_site_aniso_U_11
_atom_site_aniso_U_22
_atom_site_aniso_U_33
_atom_site_aniso_U_23
_atom_site_aniso_U_13
_atom_site_aniso_U_12
I1 0.0669(7) 0.1035(9) 0.0463(5) -0.0003(6) 0.0362(5) -0.0046(6)
Mo1 0.0672(8) 0.0443(6) 0.0495(7) -0.0001(6) 0.0405(6) 0.0007(6)
P1 0.049(2) 0.050(2) 0.0474(19) 0.0033(16) 0.0321(17) 0.0040(16)
P2 0.070(2) 0.050(2) 0.0499(19) -0.0009(17) 0.0426(19) 0.0056(19)
N1 0.081(8) 0.049(7) 0.035(5) 0.003(5) 0.039(6) 0.012(6)
N2 0.085(9) 0.061(8) 0.064(8) 0.000(6) 0.052(7) -0.018(7)
C1 0.040(7) 0.067(9) 0.052(8) -0.010(7) 0.031(6) 0.010(7)
C2 0.030(6) 0.068(9) 0.044(7) 0.009(6) 0.029(6) 0.010(6)
C3 0.037(7) 0.075(10) 0.039(7) -0.006(6) 0.020(6) -0.007(7)
C4 0.083(10) 0.040(7) 0.041(7) 0.015(6) 0.044(7) 0.027(7)
C5 0.075(9) 0.041(7) 0.059(8) 0.002(6) 0.059(8) -0.015(7)
C6 0.115(15) 0.087(12) 0.048(8) -0.025(8) 0.051(10) -0.055(11)
C8 0.022(5) 0.056(8) 0.041(6) 0.005(6) 0.024(5) 0.008(5)
C9 0.038(7) 0.057(9) 0.058(8) 0.010(7) 0.031(7) 0.003(6)
C10 0.052(9) 0.046(8) 0.083(11) -0.013(7) 0.040(8) 0.006(7)
C11 0.041(8) 0.074(10) 0.052(8) -0.008(7) 0.027(7) 0.007(7)
C12 0.029(6) 0.087(11) 0.046(7) -0.008(7) 0.026(6) 0.000(7)
C13 0.034(7) 0.056(8) 0.055(8) -0.011(6) 0.027(6) -0.010(6)
C14 0.083(12) 0.041(9) 0.109(14) 0.018(9) 0.053(11) 0.028(8)
C15 0.087(13) 0.057(10) 0.102(14) -0.001(10) 0.024(11) 0.043(10)
C16 0.090(15) 0.098(16) 0.15(2) 0.075(15) 0.064(15) 0.022(12)
C17 0.085(15) 0.069(14) 0.19(3) 0.010(16) 0.014(16) 0.021(12)
C18 0.071(11) 0.094(13) 0.053(8) 0.000(8) 0.047(8) -0.012(9)
C19 0.067(10) 0.085(12) 0.077(10) 0.001(9) 0.060(9) 0.018(9)
C20 0.091(13) 0.112(15) 0.039(8) 0.001(8) 0.042(9) 0.014(11)
C21 0.091(14) 0.084(14) 0.111(15) -0.011(11) 0.067(13) -0.008(11)

loop_
_atom_type_symbol
_atom_type_description
_atom_type_scat_dispersion_real
_atom_type_scat_dispersion_imag
_atom_type_scat_source
C C 0.0033 0.0016
;
International Tables for Crystallography
(Vol. C, Tables 4.2.6.8 and 6.1.1.4)
;
H H 0.0000 0.0000
;
International Tables for Crystallography
(Vol. C, Table 6.1.1.4)
;
I I -0.4742 1.8119
;
International Tables for Crystallography
(Vol. C, Tables 4.2.6.8 and 6.1.1.4)
;
Mo Mo -1.6832 0.6857
;
International Tables for Crystallography
(Vol. C, Tables 4.2.6.8 and 6.1.1.4)
;
N N 0.0061 0.0033
;
International Tables for Crystallography
(Vol. C, Tables 4.2.6.8 and 6.1.1.4)
;
P P 0.1023 0.0942
;
International Tables for Crystallography
(Vol. C, Tables 4.2.6.8 and 6.1.1.4)
;

loop_
_geom_angle_atom_site_label_1
_geom_angle_atom_site_label_2
_geom_angle_atom_site_label_3
_geom_angle
N2 Mo1 N1 100.3(5)
N2 Mo1 P1 97.2(4)
N1 Mo1 P1 78.8(3)
N2 Mo1 P2 101.3(4)
N1 Mo1 P2 79.0(3)
P1 Mo1 P2 153.31(12)
N2 Mo1 I1 104.2(4)
N1 Mo1 I1 155.5(3)
P1 Mo1 I1 98.06(9)
P2 Mo1 I1 95.90(10)
C14 P1 C1 105.4(8)
C14 P1 C18 112.2(8)
C1 P1 C18 102.9(6)
C14 P1 Mo1 116.3(6)
C1 P1 Mo1 95.9(5)
C18 P1 Mo1 120.3(6)
C22B P2 C7A 62.8(13)
C22B P2 C26B 119.6(14)
C7A P2 C26B 125.1(13)
C22B P2 C26A 126.6(14)
C7A P2 C26A 104.3(13)
C26B P2 C26A 25.1(11)
C22B P2 C7B 104.9(12)
C7A P2 C7B 42.5(11)
C26B P2 C7B 99.7(12)
C26A P2 C7B 74.6(12)
C22B P2 C22A 39.5(13)
C7A P2 C22A 97.7(12)
C26B P2 C22A 85.1(14)
C26A P2 C22A 102.4(14)
C7B P2 C22A 133.5(11)
C22B P2 Mo1 118.0(10)
C7A P2 Mo1 105.5(9)
C26B P2 Mo1 115.2(9)
C26A P2 Mo1 115.4(9)
C7B P2 Mo1 91.7(7)
C22A P2 Mo1 128.0(10)
C6 N1 C2 117.3(11)
C6 N1 Mo1 121.6(10)
C2 N1 Mo1 121.1(7)
C2 C1 P1 114.5(9)
C2 C1 H1A 108.6
P1 C1 H1A 108.6
C2 C1 H1B 108.6
P1 C1 H1B 108.6
H1A C1 H1B 107.6
C3 C2 N1 122.3(10)
C3 C2 C1 122.9(12)
N1 C2 C1 114.8(11)
C2 C3 C4 120.2(13)
C2 C3 H3 119.9
C4 C3 H3 119.9
C5 C4 C3 115.6(11)
C5 C4 C8 123.5(11)
C3 C4 C8 120.5(13)
C4 C5 C6 122.7(11)
C4 C5 H5 118.6
C6 C5 H5 118.6
N1 C6 C5 121.3(13)
N1 C6 C7B 110.2(15)
C5 C6 C7B 124.4(15)
N1 C6 C7A 119.8(14)
C5 C6 C7A 111.5(15)
C7B C6 C7A 49.6(14)
C7B C7A C6 55.9(15)
C7B C7A P2 73.4(16)
C6 C7A P2 104.5(15)
C7B C7A C22B 128(2)
C6 C7A C22B 140.4(19)
P2 C7A C22B 55.7(12)
C7A C7B C6 74.5(18)
C7A C7B C28A 144(2)
C6 C7B C28A 140(2)
C7A C7B P2 64.1(15)
C6 C7B P2 109.3(15)
C28A C7B P2 87.8(14)
C9 C8 C13 119.9(12)
C9 C8 C4 119.9(11)
C13 C8 C4 120.1(12)
C8 C9 C10 121.2(12)
C8 C9 H9 119.4
C10 C9 H9 119.4
C11 C10 C9 117.8(14)
C11 C10 H10 121.1
C9 C10 H10 121.1
C10 C11 C12 121.4(13)
C10 C11 H11 119.3
C12 C11 H11 119.3
C13 C12 C11 117.8(13)
C13 C12 H12 121.1
C11 C12 H12 121.1
C8 C13 C12 121.8(13)
C8 C13 H13 119.1
C12 C13 H13 119.1
C16 C14 C15 106.4(15)
C16 C14 C17 110.2(17)
C15 C14 C17 103.7(16)
C16 C14 P1 113.0(13)
C15 C14 P1 104.3(11)
C17 C14 P1 118.0(13)
C14 C15 H15A 109.5
C14 C15 H15B 109.5
H15A C15 H15B 109.5
C14 C15 H15C 109.5
H15A C15 H15C 109.5
H15B C15 H15C 109.5
C14 C16 H16A 109.5
C14 C16 H16B 109.5
H16A C16 H16B 109.5
C14 C16 H16C 109.5
H16A C16 H16C 109.5
H16B C16 H16C 109.5
C14 C17 H17A 109.5
C14 C17 H17B 109.5
H17A C17 H17B 109.5
C14 C17 H17C 109.5
H17A C17 H17C 109.5
H17B C17 H17C 109.5
C19 C18 C20 106.8(14)
C19 C18 C21 106.2(14)
C20 C18 C21 113.9(14)
C19 C18 P1 110.8(9)
C20 C18 P1 107.5(11)
C21 C18 P1 111.6(12)
C18 C19 H19A 109.5
C18 C19 H19B 109.5
H19A C19 H19B 109.5
C18 C19 H19C 109.5
H19A C19 H19C 109.5
H19B C19 H19C 109.5
C18 C20 H20A 109.5
C18 C20 H20B 109.5
H20A C20 H20B 109.5
C18 C20 H20C 109.5
H20A C20 H20C 109.5
H20B C20 H20C 109.5
C18 C21 H21A 109.5
C18 C21 H21B 109.5
H21A C21 H21B 109.5
C18 C21 H21C 109.5
H21A C21 H21C 109.5
H21B C21 H21C 109.5
C23B C22A C22B 87(4)
C23B C22A C25A 89(4)
C22B C22A C25A 165(3)
C23B C22A C24A 98(4)
C22B C22A C24A 83(2)
C25A C22A C24A 112(3)
C23B C22A C23A 22(3)
C22B C22A C23A 69(2)
C25A C22A C23A 104(3)
C24A C22A C23A 105(2)
C23B C22A P2 124(4)
C22B C22A P2 58.8(18)
C25A C22A P2 113(2)
C24A C22A P2 117(2)
C23A C22A P2 103.8(19)
C22A C22B C25B 101(3)
C22A C22B C23B 36(2)
C25B C22B C23B 110(3)
C22A C22B C24B 137(3)
C25B C22B C24B 107(3)
C23B C22B C24B 102(3)
C22A C22B C23A 65(2)
C25B C22B C23A 122(2)
C23B C22B C23A 30.2(18)
C24B C22B C23A 72(2)
C22A C22B P2 82(2)
C25B C22B P2 118(2)
C23B C22B P2 107(2)
C24B C22B P2 111(2)
C23A C22B P2 114.9(19)
C22A C22B C7A 133(3)
C25B C22B C7A 74.7(19)
C23B C22B C7A 167(3)
C24B C22B C7A 87(2)
C23A C22B C7A 156(2)
P2 C22B C7A 61.5(13)
C22A C22B C24A 55(2)
C25B C22B C24A 47.5(17)
C23B C22B C24A 67(2)
C24B C22B C24A 135(3)
C23A C22B C24A 90.4(19)
P2 C22B C24A 114.5(19)
C7A C22B C24A 113.2(19)
C23B C23A C22A 23(4)
C23B C23A C22B 67(4)
C22A C23A C22B 46.2(16)
C23B C23A C24B 120(5)
C22A C23A C24B 100(2)
C22B C23A C24B 53.8(18)
C23A C23B C22A 135(7)
C23A C23B C22B 83(4)
C22A C23B C22B 57(3)
C23A C23B C25A 142(5)
C22A C23B C25A 60(4)
C22B C23B C25A 115(3)
C23A C23B C24A 129(5)
C22A C23B C24A 54(3)
C22B C23B C24A 65(2)
C25A C23B C24A 88(3)
C25B C24A C22A 94(2)
C25B C24A C22B 52.8(18)
C22A C24A C22B 42.5(16)
C25B C24A C23B 97(3)
C22A C24A C23B 28.1(16)
C22B C24A C23B 47.8(17)
C22B C24B C23A 54.0(19)
C22A C25A C23B 31.7(18)
C24A C25B C22B 80(2)
C26B C26A C29B 93(4)
C26B C26A C27B 97(4)
C29B C26A C27B 110(3)
C26B C26A C29A 54(3)
C29B C26A C29A 38(2)
C27B C26A C29A 111(2)
C26B C26A C28A 151(4)
C29B C26A C28A 66(3)
C27B C26A C28A 109(3)
C29A C26A C28A 102(2)
C26B C26A C27A 73(3)
C29B C26A C27A 112(3)
C27B C26A C27A 23.9(13)
C29A C26A C27A 97(2)
C28A C26A C27A 132(3)
C26B C26A P2 75(3)
C29B C26A P2 129(3)
C27B C26A P2 120(2)
C29A C26A P2 110(2)
C28A C26A P2 102(2)
C27A C26A P2 111(2)
C26A C26B C29A 95(4)
C26A C26B C28B 158(5)
C29A C26B C28B 64(2)
C26A C26B C27A 79(4)
C29A C26B C27A 113(3)
C28B C26B C27A 112(3)
C26A C26B C29B 58(3)
C29A C26B C29B 37(2)
C28B C26B C29B 100(3)
C27A C26B C29B 103(3)
C26A C26B C27B 57(3)
C29A C26B C27B 110(2)
C28B C26B C27B 132(3)
C27A C26B C27B 22.1(12)
C29B C26B C27B 88(2)
C26A C26B P2 80(3)
C29A C26B P2 130(2)
C28B C26B P2 109(2)
C27A C26B P2 115(2)
C29B C26B P2 116(2)
C27B C26B P2 108.4(18)
C27B C27A C26B 94(4)
C27B C27A C26A 66(4)
C26B C27A C26A 27.8(13)
C27A C27B C26A 90(4)
C27A C27B C26B 64(4)
C26A C27B C26B 25.9(13)
C26A C28A C29B 52(2)
C26A C28A C7B 82(2)
C29B C28A C7B 129(3)
C26B C28B C29A 53(2)
C29B C29A C26B 93(4)
C29B C29A C28B 156(4)
C26B C29A C28B 63(2)
C29B C29A C26A 62(3)
C26B C29A C26A 30.8(17)
C28B C29A C26A 94(3)
C29A C29B C26A 79(4)
C29A C29B C28A 136(5)
C26A C29B C28A 62(3)
C29A C29B C26B 50(3)
C26A C29B C26B 28.9(17)
C28A C29B C26B 89(3)

loop_
_geom_bond_atom_site_label_1
_geom_bond_atom_site_label_2
_geom_bond_distance
I1 Mo1 2.8451(16)
Mo1 N2 1.672(14)
Mo1 N1 2.258(10)
Mo1 P1 2.480(4)
Mo1 P2 2.508(4)
P1 C14 1.834(15)
P1 C1 1.840(13)
P1 C18 1.895(14)
P2 C22B 1.71(3)
P2 C7A 1.82(3)
P2 C26B 1.83(3)
P2 C26A 1.86(3)
P2 C7B 1.94(2)
P2 C22A 1.98(3)
N1 C6 1.342(17)
N1 C2 1.378(17)
C1 C2 1.495(15)
C1 H1A 0.9900
C1 H1B 0.9900
C2 C3 1.341(17)
C3 C4 1.431(16)
C3 H3 0.9500
C4 C5 1.354(19)
C4 C8 1.497(17)
C5 C6 1.363(18)
C5 H5 0.9500
C6 C7B 1.49(3)
C6 C7A 1.73(3)
C7A C7B 1.37(3)
C7A C22B 1.85(4)
C7B C28A 1.92(4)
C8 C9 1.337(18)
C8 C13 1.371(16)
C9 C10 1.424(19)
C9 H9 0.9500
C10 C11 1.38(2)
C10 H10 0.9500
C11 C12 1.39(2)
C11 H11 0.9500
C12 C13 1.385(17)
C12 H12 0.9500
C13 H13 0.9500
C14 C16 1.49(3)
C14 C15 1.53(2)
C14 C17 1.54(3)
C15 H15A 0.9800
C15 H15B 0.9800
C15 H15C 0.9800
C16 H16A 0.9800
C16 H16B 0.9800
C16 H16C 0.9800
C17 H17A 0.9800
C17 H17B 0.9800
C17 H17C 0.9800
C18 C19 1.47(2)
C18 C20 1.52(2)
C18 C21 1.53(2)
C19 H19A 0.9800
C19 H19B 0.9800
C19 H19C 0.9800
C20 H20A 0.9800
C20 H20B 0.9800
C20 H20C 0.9800
C21 H21A 0.9800
C21 H21B 0.9800
C21 H21C 0.9800
C22A C23B 0.90(5)
C22A C22B 1.27(4)
C22A C25A 1.48(5)
C22A C24A 1.54(4)
C22A C23A 1.60(4)
C22B C25B 1.52(4)
C22B C23B 1.52(5)
C22B C24B 1.64(5)
C22B C23A 1.64(4)
C22B C24A 1.87(4)
C23A C23B 0.83(5)
C23A C24B 1.94(5)
C23B C25A 1.71(6)
C23B C24A 1.89(5)
C24A C25B 1.40(4)
C26A C26B 0.80(3)
C26A C29B 1.41(5)
C26A C27B 1.54(4)
C26A C29A 1.56(4)
C26A C28A 1.58(4)
C26A C27A 1.69(4)
C26B C29A 1.27(4)
C26B C28B 1.43(5)
C26B C27A 1.64(4)
C26B C29B 1.65(6)
C26B C27B 1.82(4)
C27A C27B 0.69(3)
C28A C29B 1.63(6)
C28B C29A 1.44(5)
C29A C29B 0.99(5)

loop_
_geom_torsion_atom_site_label_1
_geom_torsion_atom_site_label_2
_geom_torsion_atom_site_label_3
_geom_torsion_atom_site_label_4
_geom_torsion
C14 P1 C1 C2 78.9(12)
C18 P1 C1 C2 -163.4(11)
Mo1 P1 C1 C2 -40.5(11)
C6 N1 C2 C3 -7(2)
Mo1 N1 C2 C3 171.7(11)
C6 N1 C2 C1 170.7(14)
Mo1 N1 C2 C1 -10.4(15)
P1 C1 C2 C3 -144.9(12)
P1 C1 C2 N1 37.2(15)
N1 C2 C3 C4 4(2)
C1 C2 C3 C4 -174.1(12)
C2 C3 C4 C5 -2(2)
C2 C3 C4 C8 -174.5(12)
C3 C4 C5 C6 5(2)
C8 C4 C5 C6 176.7(15)
C2 N1 C6 C5 9(3)
Mo1 N1 C6 C5 -169.3(13)
C2 N1 C6 C7B -148.8(15)
Mo1 N1 C6 C7B 32(2)
C2 N1 C6 C7A 157.0(16)
Mo1 N1 C6 C7A -22(2)
C4 C5 C6 N1 -9(3)
C4 C5 C6 C7B 146.5(18)
C4 C5 C6 C7A -158.6(16)
N1 C6 C7A C7B 92(2)
C5 C6 C7A C7B -118(2)
N1 C6 C7A P2 34(2)
C5 C6 C7A P2 -175.5(14)
C7B C6 C7A P2 -58.0(16)
N1 C6 C7A C22B -19(4)
C5 C6 C7A C22B 131(3)
C7B C6 C7A C22B -111(4)
C22B P2 C7A C7B 171(2)
C26B P2 C7A C7B 62(2)
C26A P2 C7A C7B 46.9(18)
C22A P2 C7A C7B 151.9(17)
Mo1 P2 C7A C7B -75.1(15)
C22B P2 C7A C6 -142(2)
C26B P2 C7A C6 109.5(18)
C26A P2 C7A C6 94.0(17)
C7B P2 C7A C6 47.1(15)
C22A P2 C7A C6 -161.0(16)
Mo1 P2 C7A C6 -28.0(15)
C26B P2 C7A C22B -108.6(18)
C26A P2 C7A C22B -124.1(15)
C7B P2 C7A C22B -171(2)
C22A P2 C7A C22B -19.1(16)
Mo1 P2 C7A C22B 113.9(12)
P2 C7A C7B C6 121.1(13)
C22B C7A C7B C6 131(3)
C6 C7A C7B C28A -164(4)
P2 C7A C7B C28A -42(3)
C22B C7A C7B C28A -33(5)
C6 C7A C7B P2 -121.1(13)
C22B C7A C7B P2 9(2)
N1 C6 C7B C7A -112.5(19)
C5 C6 C7B C7A 90(2)
N1 C6 C7B C28A 53(3)
C5 C6 C7B C28A -105(3)
C7A C6 C7B C28A 165(3)
N1 C6 C7B P2 -58(2)
C5 C6 C7B P2 144.7(17)
C7A C6 C7B P2 54.7(15)
C5 C4 C8 C9 -141.8(13)
C3 C4 C8 C9 29.9(18)
C5 C4 C8 C13 34.6(18)
C3 C4 C8 C13 -153.7(12)
C13 C8 C9 C10 -1.0(19)
C4 C8 C9 C10 175.4(12)
C8 C9 C10 C11 1(2)
C9 C10 C11 C12 2(2)
C10 C11 C12 C13 -5(2)
C9 C8 C13 C12 -2.6(19)
C4 C8 C13 C12 -179.0(12)
C11 C12 C13 C8 5.5(19)
C1 P1 C14 C16 168.3(13)
C18 P1 C14 C16 57.1(15)
Mo1 P1 C14 C16 -86.9(13)
C1 P1 C14 C15 -76.6(13)
C18 P1 C14 C15 172.2(12)
Mo1 P1 C14 C15 28.2(15)
C1 P1 C14 C17 37.7(18)
C18 P1 C14 C17 -73.5(18)
Mo1 P1 C14 C17 142.5(15)
C14 P1 C18 C19 164.8(12)
C1 P1 C18 C19 52.0(13)
Mo1 P1 C18 C19 -52.9(13)
C14 P1 C18 C20 -78.9(14)
C1 P1 C18 C20 168.3(12)
Mo1 P1 C18 C20 63.4(13)
C14 P1 C18 C21 46.6(15)
C1 P1 C18 C21 -66.2(14)
Mo1 P1 C18 C21 -171.0(11)
C23B C22A C22B C25B 109(4)
C25A C22A C22B C25B -177(13)
C24A C22A C22B C25B 11(3)
C23A C22A C22B C25B 120(2)
P2 C22A C22B C25B -117(2)
C25A C22A C22B C23B 74(13)
C24A C22A C22B C23B -98(4)
C23A C22A C22B C23B 11(4)
P2 C22A C22B C23B 134(4)
C23B C22A C22B C24B -22(6)
C25A C22A C22B C24B 52(15)
C24A C22A C22B C24B -120(4)
C23A C22A C22B C24B -11(4)
P2 C22A C22B C24B 112(4)
C23B C22A C22B C23A -11(4)
C25A C22A C22B C23A 63(13)
C24A C22A C22B C23A -110(2)
P2 C22A C22B C23A 122.4(17)
C23B C22A C22B P2 -134(4)
C25A C22A C22B P2 -60(14)
C24A C22A C22B P2 128.0(19)
C23A C22A C22B P2 -122.4(17)
C23B C22A C22B C7A -171(4)
C25A C22A C22B C7A -97(14)
C24A C22A C22B C7A 90(3)
C23A C22A C22B C7A -160(3)
P2 C22A C22B C7A -38(3)
C23B C22A C22B C24A 98(4)
C25A C22A C22B C24A 172(14)
C23A C22A C22B C24A 110(2)
P2 C22A C22B C24A -128.0(19)
C7A P2 C22B C22A -149(2)
C26B P2 C22B C22A -32(2)
C26A P2 C22B C22A -61(3)
C7B P2 C22B C22A -143.0(19)
Mo1 P2 C22B C22A 116.9(19)
C7A P2 C22B C25B -51(2)
C26B P2 C22B C25B 66(3)
C26A P2 C22B C25B 37(3)
C7B P2 C22B C25B -45(3)
C22A P2 C22B C25B 98(3)
Mo1 P2 C22B C25B -145(2)
C7A P2 C22B C23B -176(3)
C26B P2 C22B C23B -59(3)
C26A P2 C22B C23B -88(3)
C7B P2 C22B C23B -169(2)
C22A P2 C22B C23B -26(2)
Mo1 P2 C22B C23B 90(2)
C7A P2 C22B C24B 74(2)
C26B P2 C22B C24B -169(2)
C26A P2 C22B C24B 162(2)
C7B P2 C22B C24B 80(2)
C22A P2 C22B C24B -137(3)
Mo1 P2 C22B C24B -20(2)
C7A P2 C22B C23A 153(3)
C26B P2 C22B C23A -90(2)
C26A P2 C22B C23A -119(2)
C7B P2 C22B C23A 159(2)
C22A P2 C22B C23A -58(2)
Mo1 P2 C22B C23A 59(2)
C26B P2 C22B C7A 116.9(16)
C26A P2 C22B C7A 88.0(19)
C7B P2 C22B C7A 6.3(15)
C22A P2 C22B C7A 149(2)
Mo1 P2 C22B C7A -93.9(12)
C7A P2 C22B C24A -104(2)
C26B P2 C22B C24A 13(2)
C26A P2 C22B C24A -16(3)
C7B P2 C22B C24A -97.8(18)
C22A P2 C22B C24A 45(2)
Mo1 P2 C22B C24A 162.0(13)
C7B C7A C22B C22A 33(5)
C6 C7A C22B C22A 113(4)
P2 C7A C22B C22A 44(3)
C7B C7A C22B C25B 124(3)
C6 C7A C22B C25B -156(3)
P2 C7A C22B C25B 135(2)
C7B C7A C22B C23B 8(14)
C6 C7A C22B C23B 89(13)
P2 C7A C22B C23B 20(12)
C7B C7A C22B C24B -127(3)
C6 C7A C22B C24B -46(4)
P2 C7A C22B C24B -116(2)
C7B C7A C22B C23A -99(6)
C6 C7A C22B C23A -18(8)
P2 C7A C22B C23A -88(6)
C7B C7A C22B P2 -11(3)
C6 C7A C22B P2 70(3)
C7B C7A C22B C24A 95(3)
C6 C7A C22B C24A 176(3)
P2 C7A C22B C24A 106(2)
C22B C22A C23A C23B -148(10)
C25A C22A C23A C23B 46(9)
C24A C22A C23A C23B -72(9)
P2 C22A C23A C23B 164(10)
C23B C22A C23A C22B 148(10)
C25A C22A C23A C22B -166(3)
C24A C22A C23A C22B 76(2)
P2 C22A C23A C22B -48.0(18)
C23B C22A C23A C24B 154(10)
C22B C22A C23A C24B 6(2)
C25A C22A C23A C24B -160(3)
C24A C22A C23A C24B 82(3)
P2 C22A C23A C24B -42(2)
C22A C22B C23A C23B 13(4)
C25B C22B C23A C23B -75(5)
C24B C22B C23A C23B -174(5)
P2 C22B C23A C23B 80(4)
C7A C22B C23A C23B 156(6)
C24A C22B C23A C23B -37(4)
C25B C22B C23A C22A -88(3)
C23B C22B C23A C22A -13(4)
C24B C22B C23A C22A 172(3)
P2 C22B C23A C22A 67(2)
C7A C22B C23A C22A 142(6)
C24A C22B C23A C22A -50(2)
C22A C22B C23A C24B -172(3)
C25B C22B C23A C24B 100(3)
C23B C22B C23A C24B 174(5)
P2 C22B C23A C24B -105(3)
C7A C22B C23A C24B -30(5)
C24A C22B C23A C24B 137(2)
C22B C23A C23B C22A -25(8)
C24B C23A C23B C22A -30(11)
C22A C23A C23B C22B 25(8)
C24B C23A C23B C22B -5(4)
C22A C23A C23B C25A -98(12)
C22B C23A C23B C25A -122(9)
C24B C23A C23B C25A -128(7)
C22A C23A C23B C24A 75(9)
C22B C23A C23B C24A 50(5)
C24B C23A C23B C24A 45(8)
C22B C22A C23B C23A 30(9)
C25A C22A C23B C23A -136(8)
C24A C22A C23B C23A 112(8)
P2 C22A C23B C23A -19(11)
C25A C22A C23B C22B -165(3)
C24A C22A C23B C22B 82(3)
C23A C22A C23B C22B -30(9)
P2 C22A C23B C22B -49(3)
C22B C22A C23B C25A 165(3)
C24A C22A C23B C25A -112(3)
C23A C22A C23B C25A 136(8)
P2 C22A C23B C25A 117(4)
C22B C22A C23B C24A -82(3)
C25A C22A C23B C24A 112(3)
C23A C22A C23B C24A -112(8)
P2 C22A C23B C24A -131(5)
C22A C22B C23B C23A -159(7)
C25B C22B C23B C23A 119(4)
C24B C22B C23B C23A 5(5)
P2 C22B C23B C23A -111(4)
C7A C22B C23B C23A -129(12)
C24A C22B C23B C23A 139(4)
C25B C22B C23B C22A -81(4)
C24B C22B C23B C22A 165(4)
C23A C22B C23B C22A 159(7)
P2 C22B C23B C22A 48(4)
C7A C22B C23B C22A 30(14)
C24A C22B C23B C22A -62(4)
C22A C22B C23B C25A -14(3)
C25B C22B C23B C25A -95(3)
C24B C22B C23B C25A 151(3)
C23A C22B C23B C25A 145(6)
P2 C22B C23B C25A 34(4)
C7A C22B C23B C25A 17(14)
C24A C22B C23B C25A -76(3)
C22A C22B C23B C24A 62(4)
C25B C22B C23B C24A -19(3)
C24B C22B C23B C24A -133(3)
C23A C22B C23B C24A -139(4)
P2 C22B C23B C24A 110(2)
C7A C22B C23B C24A 92(13)
C23B C22A C24A C25B -98(4)
C22B C22A C24A C25B -11(3)
C25A C22A C24A C25B 171(3)
C23A C22A C24A C25B -77(3)
P2 C22A C24A C25B 38(3)
C23B C22A C24A C22B -86(4)
C25A C22A C24A C22B -178(4)
C23A C22A C24A C22B -65(2)
P2 C22A C24A C22B 49(2)
C22B C22A C24A C23B 86(4)
C25A C22A C24A C23B -92(5)
C23A C22A C24A C23B 21(3)
P2 C22A C24A C23B 135(5)
C22A C22B C24A C25B 166(3)
C23B C22B C24A C25B -155(3)
C24B C22B C24A C25B -71(4)
C23A C22B C24A C25B -136(3)
P2 C22B C24A C25B 107(3)
C7A C22B C24A C25B 39(2)
C25B C22B C24A C22A -166(3)
C23B C22B C24A C22A 39(2)
C24B C22B C24A C22A 124(4)
C23A C22B C24A C22A 59(2)
P2 C22B C24A C22A -59(3)
C7A C22B C24A C22A -127(3)
C22A C22B C24A C23B -39(2)
C25B C22B C24A C23B 155(3)
C24B C22B C24A C23B 84(4)
C23A C22B C24A C23B 19(2)
P2 C22B C24A C23B -98(3)
C7A C22B C24A C23B -166(3)
C23A C23B C24A C25B -37(7)
C22A C23B C24A C25B 85(4)
C22B C23B C24A C25B 20(3)
C25A C23B C24A C25B 138(3)
C23A C23B C24A C22A -123(8)
C22B C23B C24A C22A -65(4)
C25A C23B C24A C22A 53(4)
C23A C23B C24A C22B -57(6)
C22A C23B C24A C22B 65(4)
C25A C23B C24A C22B 118(3)
C22A C22B C24B C23A 10(4)
C25B C22B C24B C23A -119(3)
C23B C22B C24B C23A -3(2)
P2 C22B C24B C23A 111(2)
C7A C22B C24B C23A 168(2)
C24A C22B C24B C23A -72(3)
C22B C22A C25A C23B -74(13)
C24A C22A C25A C23B 98(5)
C23A C22A C25A C23B -15(3)
P2 C22A C25A C23B -127(5)
C23A C23B C25A C22A 126(11)
C22B C23B C25A C22A 13(3)
C24A C23B C25A C22A -48(3)
C22A C24A C25B C22B 10(2)
C23B C24A C25B C22B -18(2)
C22A C22B C25B C24A -12(3)
C23B C22B C25B C24A 25(3)
C24B C22B C25B C24A 135(3)
C23A C22B C25B C24A 56(3)
P2 C22B C25B C24A -99(3)
C7A C22B C25B C24A -143(2)
C22B P2 C26A C26B 82(4)
C7A P2 C26A C26B 149(3)
C7B P2 C26A C26B 180(4)
C22A P2 C26A C26B 48(3)
Mo1 P2 C26A C26B -96(3)
C22B P2 C26A C29B 164(3)
C7A P2 C26A C29B -129(4)
C26B P2 C26A C29B 81(5)
C7B P2 C26A C29B -99(4)
C22A P2 C26A C29B 129(4)
Mo1 P2 C26A C29B -14(4)
C22B P2 C26A C27B -7(3)
C7A P2 C26A C27B 60(3)
C26B P2 C26A C27B -89(4)
C7B P2 C26A C27B 91(3)
C22A P2 C26A C27B -41(3)
Mo1 P2 C26A C27B 175(2)
C22B P2 C26A C29A 125(2)
C7A P2 C26A C29A -169(2)
C26B P2 C26A C29A 42(3)
C7B P2 C26A C29A -138(2)
C22A P2 C26A C29A 90(2)
Mo1 P2 C26A C29A -54(2)
C22B P2 C26A C28A -127(2)
C7A P2 C26A C28A -61(2)
C26B P2 C26A C28A 150(4)
C7B P2 C26A C28A -30.0(18)
C22A P2 C26A C28A -162.1(19)
Mo1 P2 C26A C28A 54(2)
C22B P2 C26A C27A 18(3)
C7A P2 C26A C27A 85(2)
C26B P2 C26A C27A -64(3)
C7B P2 C26A C27A 115(2)
C22A P2 C26A C27A -17(2)
Mo1 P2 C26A C27A -160.1(16)
C29B C26A C26B C29A 0(3)
C27B C26A C26B C29A -111(3)
C28A C26A C26B C29A 41(9)
C27A C26A C26B C29A -112(3)
P2 C26A C26B C29A 129(2)
C29B C26A C26B C28B -12(13)
C27B C26A C26B C28B -123(12)
C29A C26A C26B C28B -12(11)
C28A C26A C26B C28B 29(19)
C27A C26A C26B C28B -124(12)
P2 C26A C26B C28B 117(12)
C29B C26A C26B C27A 112(3)
C27B C26A C26B C27A 1(2)
C29A C26A C26B C27A 112(3)
C28A C26A C26B C27A 154(8)
P2 C26A C26B C27A -118.4(16)
C27B C26A C26B C29B -111(3)
C29A C26A C26B C29B 0(4)
C28A C26A C26B C29B 41(8)
C27A C26A C26B C29B -112(3)
P2 C26A C26B C29B 130(3)
C29B C26A C26B C27B 111(3)
C29A C26A C26B C27B 111(3)
C28A C26A C26B C27B 152(10)
C27A C26A C26B C27B -1(2)
P2 C26A C26B C27B -120(2)
C29B C26A C26B P2 -130(3)
C27B C26A C26B P2 120(2)
C29A C26A C26B P2 -129(2)
C28A C26A C26B P2 -88(8)
C27A C26A C26B P2 118.4(16)
C22B P2 C26B C26A -114(3)
C7A P2 C26B C26A -38(4)
C7B P2 C26B C26A 0(3)
C22A P2 C26B C26A -134(3)
Mo1 P2 C26B C26A 96(3)
C22B P2 C26B C29A 159(3)
C7A P2 C26B C29A -125(3)
C26A P2 C26B C29A -88(5)
C7B P2 C26B C29A -88(3)
C22A P2 C26B C29A 139(3)
Mo1 P2 C26B C29A 9(4)
C22B P2 C26B C28B 87(3)
C7A P2 C26B C28B 163(2)
C26A P2 C26B C28B -160(5)
C7B P2 C26B C28B -160(2)
C22A P2 C26B C28B 67(3)
Mo1 P2 C26B C28B -63(3)
C22B P2 C26B C27A -41(3)
C7A P2 C26B C27A 35(3)
C26A P2 C26B C27A 73(4)
C7B P2 C26B C27A 73(2)
C22A P2 C26B C27A -61(2)
Mo1 P2 C26B C27A 169.4(18)
C22B P2 C26B C29B -160(2)
C7A P2 C26B C29B -84(3)
C26A P2 C26B C29B -47(3)
C7B P2 C26B C29B -47(3)
C22A P2 C26B C29B 180(3)
Mo1 P2 C26B C29B 50(3)
C22B P2 C26B C27B -63(2)
C7A P2 C26B C27B 13(3)
C26A P2 C26B C27B 50(3)
C7B P2 C26B C27B 50.2(19)
C22A P2 C26B C27B -83.2(19)
Mo1 P2 C26B C27B 146.8(14)
C26A C26B C27A C27B -3(5)
C29A C26B C27A C27B 88(5)
C28B C26B C27A C27B 158(4)
C29B C26B C27A C27B 51(5)
P2 C26B C27A C27B -76(4)
C29A C26B C27A C26A 91(4)
C28B C26B C27A C26A 161(5)
C29B C26B C27A C26A 54(3)
C27B C26B C27A C26A 3(5)
P2 C26B C27A C26A -73(3)
C26B C26A C27A C27B 177(6)
C29B C26A C27A C27B 91(5)
C29A C26A C27A C27B 127(4)
C28A C26A C27A C27B 14(5)
P2 C26A C27A C27B -118(4)
C29B C26A C27A C26B -86(4)
C27B C26A C27A C26B -177(6)
C29A C26A C27A C26B -49(3)
C28A C26A C27A C26B -163(6)
P2 C26A C27A C26B 66(3)
C26B C27A C27B C26A 2(3)
C26A C27A C27B C26B -2(3)
C26B C26A C27B C27A -3(5)
C29B C26A C27B C27A -99(5)
C29A C26A C27B C27A -58(5)
C28A C26A C27B C27A -169(4)
P2 C26A C27B C27A 73(4)
C29B C26A C27B C26B -95(5)
C29A C26A C27B C26B -54(3)
C28A C26A C27B C26B -166(5)
C27A C26A C27B C26B 3(5)
P2 C26A C27B C26B 77(4)
C26A C26B C27B C27A 176(6)
C29A C26B C27B C27A -101(5)
C28B C26B C27B C27A -28(6)
C29B C26B C27B C27A -131(5)
P2 C26B C27B C27A 112(4)
C29A C26B C27B C26A 83(4)
C28B C26B C27B C26A 155(6)
C27A C26B C27B C26A -176(6)
C29B C26B C27B C26A 53(4)
P2 C26B C27B C26A -64(4)
C26B C26A C28A C29B -46(9)
C27B C26A C28A C29B 104(3)
C29A C26A C28A C29B -13(3)
C27A C26A C28A C29B 98(4)
P2 C26A C28A C29B -127(3)
C26B C26A C28A C7B 111(9)
C29B C26A C28A C7B 157(3)
C27B C26A C28A C7B -99(2)
C29A C26A C28A C7B 144(2)
C27A C26A C28A C7B -105(3)
P2 C26A C28A C7B 29.6(16)
C26A C26B C28B C29A 14(12)
C27A C26B C28B C29A -105(3)
C29B C26B C28B C29A 3(3)
C27B C26B C28B C29A -94(4)
P2 C26B C28B C29A 125(3)
C26A C26B C29A C29B 0(5)
C28B C26B C29A C29B 175(4)
C27A C26B C29A C29B -80(4)
C27B C26B C29A C29B -57(4)
P2 C26B C29A C29B 81(4)
C26A C26B C29A C28B -175(4)
C27A C26B C29A C28B 104(3)
C29B C26B C29A C28B -175(4)
C27B C26B C29A C28B 128(3)
P2 C26B C29A C28B -94(4)
C28B C26B C29A C26A 175(4)
C27A C26B C29A C26A -81(4)
C29B C26B C29A C26A 0(5)
C27B C26B C29A C26A -57(3)
P2 C26B C29A C26A 81(4)
C26B C28B C29A C29B -12(11)
C26B C28B C29A C26A -3(2)
C26B C26A C29A C29B -180(6)
C27B C26A C29A C29B -97(4)
C28A C26A C29A C29B 19(4)
C27A C26A C29A C29B -117(4)
P2 C26A C29A C29B 127(4)
C29B C26A C29A C26B 180(6)
C27B C26A C29A C26B 83(4)
C28A C26A C29A C26B -161(5)
C27A C26A C29A C26B 63(4)
P2 C26A C29A C26B -53(3)
C26B C26A C29A C28B 4(4)
C29B C26A C29A C28B -176(5)
C27B C26A C29A C28B 88(3)
C28A C26A C29A C28B -156(3)
C27A C26A C29A C28B 67(3)
P2 C26A C29A C28B -48(3)
C26B C29A C29B C26A 0(3)
C28B C29A C29B C26A 11(11)
C26B C29A C29B C28A -27(7)
C28B C29A C29B C28A -16(15)
C26A C29A C29B C28A -27(5)
C28B C29A C29B C26B 11(10)
C26A C29A C29B C26B 0(3)
C26B C26A C29B C29A 0(5)
C27B C26A C29B C29A 98(4)
C28A C26A C29B C29A -159(4)
C27A C26A C29B C29A 73(4)
P2 C26A C29B C29A -73(5)
C26B C26A C29B C28A 159(4)
C27B C26A C29B C28A -103(3)
C29A C26A C29B C28A 159(4)
C27A C26A C29B C28A -128(3)
P2 C26A C29B C28A 86(3)
C27B C26A C29B C26B 98(4)
C29A C26A C29B C26B 0(5)
C28A C26A C29B C26B -159(4)
C27A C26A C29B C26B 73(4)
P2 C26A C29B C26B -73(4)
C26A C28A C29B C29A 30(6)
C7B C28A C29B C29A 0(8)
C7B C28A C29B C26A -30(4)
C26A C28A C29B C26B 10(2)
C7B C28A C29B C26B -20(4)
C26A C26B C29B C29A -180(6)
C28B C26B C29B C29A -4(4)
C27A C26B C29B C29A 111(4)
C27B C26B C29B C29A 128(4)
P2 C26B C29B C29A -122(4)
C29A C26B C29B C26A 180(6)
C28B C26B C29B C26A 175(5)
C27A C26B C29B C26A -69(4)
C27B C26B C29B C26A -52(3)
P2 C26B C29B C26A 58(4)
C26A C26B C29B C28A -18(4)
C29A C26B C29B C28A 162(5)
C28B C26B C29B C28A 157(3)
C27A C26B C29B C28A -87(3)
C27B C26B C29B C28A -70(2)
P2 C26B C29B C28A 39(3)
